data_1553227
loop_
_publ_author_name
'Zhang, Zhiguo'
'Qian, Jingjing'
'Zhang, Guisheng'
'Ma, Nana'
'Liu, Qingfeng'
'Liu, Tongxin'
'Sun, Kai'
'Shi, Lei'

_publ_section_title
;
 Copper(i) catalyzed C(sp2)--N bond formation: synthesis of
 pyrrolo[3,2-c]quinolinone derivatives
;
_journal_issue 3
_journal_name_full 'Organic Chemistry Frontiers'
_journal_page_first 344
_journal_paper_doi 10.1039/C5QO00417A
_journal_volume 3
_journal_year 2016
_chemical_formula_moiety 'C24 H14 Cl2 N2 O2'
_chemical_formula_sum 'C24 H14 Cl2 N2 O2'
_chemical_formula_weight 433.27
_space_group_crystal_system triclinic
_space_group_IT_number 2
_space_group_name_Hall '-P 1'
_space_group_name_H-M_alt 'P -1'
_atom_sites_solution_hydrogens geom
_atom_sites_solution_primary direct
_atom_sites_solution_secondary difmap
_audit_creation_date 2015-01-08
_audit_creation_method
;
Olex2 1.2
(compiled 2014.12.26 svn.r3119 for OlexSys, GUI svn.r4975)
;
_audit_update_record
;
2015-03-27 deposited with the CCDC.
2016-01-11 downloaded from the CCDC.
;
_cell_angle_alpha 80.819(6)
_cell_angle_beta 88.955(5)
_cell_angle_gamma 75.537(7)
_cell_formula_units_Z 2
_cell_length_a 6.3775(5)
_cell_length_b 12.1686(10)
_cell_length_c 13.4121(8)
_cell_measurement_reflns_used 2552
_cell_measurement_temperature 291(2)
_cell_measurement_theta_max 72.1740
_cell_measurement_theta_min 3.7960
_cell_volume 994.70(13)
_computing_cell_refinement
;
CrysAlisPro, Agilent Technologies,
Version 1.171.36.32 (release 02-08-2013 CrysAlis171 .NET)
(compiled Aug  2 2013,16:46:58)
;
_computing_data_collection
;
CrysAlisPro, Agilent Technologies,
Version 1.171.36.32 (release 02-08-2013 CrysAlis171 .NET)
(compiled Aug  2 2013,16:46:58)
;
_computing_data_reduction
;
CrysAlisPro, Agilent Technologies,
Version 1.171.36.32 (release 02-08-2013 CrysAlis171 .NET)
(compiled Aug  2 2013,16:46:58)
;
_computing_molecular_graphics 'Olex2 (Dolomanov et al., 2009)'
_computing_publication_material 'Olex2 (Dolomanov et al., 2009)'
_computing_structure_refinement 'ShelXL (Sheldrick, 2008)'
_computing_structure_solution 'ShelXS (Sheldrick, 2008)'
_diffrn_ambient_temperature 291.15
_diffrn_detector_area_resol_mean 16.2312
_diffrn_measured_fraction_theta_full 1.000
_diffrn_measured_fraction_theta_max 1.000
_diffrn_measurement_details
;
#__ type_ start__ end____ width___ exp.time_
  1 omega  -69.00  -32.00   1.0000    1.0000
omega____ theta____ kappa____ phi______ frames
    -        0.0000  178.0000  -30.0000 37

#__ type_ start__ end____ width___ exp.time_
  2 omega  -67.00  -38.00   1.0000    1.0000
omega____ theta____ kappa____ phi______ frames
    -        0.0000  -57.0000   30.0000 29

#__ type_ start__ end____ width___ exp.time_
  3 omega  -67.00  -36.00   1.0000    1.0000
omega____ theta____ kappa____ phi______ frames
    -        0.0000  178.0000 -180.0000 31

#__ type_ start__ end____ width___ exp.time_
  4 omega   14.00   41.00   1.0000    1.0000
omega____ theta____ kappa____ phi______ frames
    -        0.0000  -99.0000  120.0000 27

#__ type_ start__ end____ width___ exp.time_
  5 omega   -9.00   18.00   1.0000    1.0000
omega____ theta____ kappa____ phi______ frames
    -        0.0000  -57.0000   30.0000 27

#__ type_ start__ end____ width___ exp.time_
  6 omega   24.00  108.00   1.0000    1.0000
omega____ theta____ kappa____ phi______ frames
    -       56.0000 -125.0000    0.0000 84

#__ type_ start__ end____ width___ exp.time_
  7 omega   33.00  126.00   1.0000    1.0000
omega____ theta____ kappa____ phi______ frames
    -       56.0000   77.0000  150.0000 93

#__ type_ start__ end____ width___ exp.time_
  8 omega    7.00   63.00   1.0000    1.0000
omega____ theta____ kappa____ phi______ frames
    -       56.0000  -57.0000 -180.0000 56

#__ type_ start__ end____ width___ exp.time_
  9 omega  -13.00   77.00   1.0000    1.0000
omega____ theta____ kappa____ phi______ frames
    -       56.0000  -57.0000   30.0000 90

#__ type_ start__ end____ width___ exp.time_
 10 omega    8.00   46.00   1.0000    1.0000
omega____ theta____ kappa____ phi______ frames
    -       56.0000  -99.0000   30.0000 38

#__ type_ start__ end____ width___ exp.time_
 11 omega   38.00  128.00   1.0000    1.0000
omega____ theta____ kappa____ phi______ frames
    -       56.0000   37.0000  -60.0000 90

#__ type_ start__ end____ width___ exp.time_
 12 omega  125.00  172.00   1.0000    3.0000
omega____ theta____ kappa____ phi______ frames
    -      112.0000  111.0000    0.0000 47

#__ type_ start__ end____ width___ exp.time_
 13 omega   45.00   75.00   1.0000    3.0000
omega____ theta____ kappa____ phi______ frames
    -      112.0000  -61.0000  -30.0000 30

#__ type_ start__ end____ width___ exp.time_
 14 omega   59.00  108.00   1.0000    3.0000
omega____ theta____ kappa____ phi______ frames
    -      112.0000  -94.0000   60.0000 49

#__ type_ start__ end____ width___ exp.time_
 15 omega   42.00   95.00   1.0000    3.0000
omega____ theta____ kappa____ phi______ frames
    -      112.0000  -45.0000 -180.0000 53

#__ type_ start__ end____ width___ exp.time_
 16 omega   75.00  114.00   1.0000    3.0000
omega____ theta____ kappa____ phi______ frames
    -      112.0000 -111.0000  -90.0000 39

#__ type_ start__ end____ width___ exp.time_
 17 omega   82.00  173.00   1.0000    3.0000
omega____ theta____ kappa____ phi______ frames
    -      112.0000   15.0000   60.0000 91

#__ type_ start__ end____ width___ exp.time_
 18 omega   89.00  177.00   1.0000    3.0000
omega____ theta____ kappa____ phi______ frames
    -      112.0000   45.0000  120.0000 88

#__ type_ start__ end____ width___ exp.time_
 19 omega   77.00  103.00   1.0000    3.0000
omega____ theta____ kappa____ phi______ frames
    -      112.0000  -94.0000  150.0000 26

#__ type_ start__ end____ width___ exp.time_
 20 omega   65.00   91.00   1.0000    3.0000
omega____ theta____ kappa____ phi______ frames
    -      112.0000  -45.0000 -120.0000 26

#__ type_ start__ end____ width___ exp.time_
 21 omega   44.00   86.00   1.0000    3.0000
omega____ theta____ kappa____ phi______ frames
    -      112.0000  -30.0000  120.0000 42

#__ type_ start__ end____ width___ exp.time_
 22 omega   39.00   90.00   1.0000    3.0000
omega____ theta____ kappa____ phi______ frames
    -      112.0000  -30.0000  -60.0000 51

#__ type_ start__ end____ width___ exp.time_
 23 omega   45.00   76.00   1.0000    3.0000
omega____ theta____ kappa____ phi______ frames
    -      112.0000  -45.0000    0.0000 31

#__ type_ start__ end____ width___ exp.time_
 24 omega  101.00  175.00   1.0000    3.0000
omega____ theta____ kappa____ phi______ frames
    -      112.0000  111.0000  -60.0000 74

#__ type_ start__ end____ width___ exp.time_
 25 omega   58.00  107.00   1.0000    3.0000
omega____ theta____ kappa____ phi______ frames
    -      112.0000  -94.0000  -30.0000 49

#__ type_ start__ end____ width___ exp.time_
 26 omega  103.00  172.00   1.0000    3.0000
omega____ theta____ kappa____ phi______ frames
    -      112.0000  111.0000   60.0000 69

#__ type_ start__ end____ width___ exp.time_
 27 omega  106.00  133.00   1.0000    3.0000
omega____ theta____ kappa____ phi______ frames
    -      112.0000  -61.0000  -30.0000 27

#__ type_ start__ end____ width___ exp.time_
 28 omega   71.00   96.00   1.0000    3.0000
omega____ theta____ kappa____ phi______ frames
    -      112.0000  -45.0000   30.0000 25

#__ type_ start__ end____ width___ exp.time_
 29 omega  122.00  175.00   1.0000    3.0000
omega____ theta____ kappa____ phi______ frames
    -      112.0000  111.0000  -90.0000 53

#__ type_ start__ end____ width___ exp.time_
 30 omega  -77.00  -32.00   1.0000    1.0000
omega____ theta____ kappa____ phi______ frames
    -        0.0000  178.0000   60.0000 45

#__ type_ start__ end____ width___ exp.time_
 31 omega  -77.00  -32.00   1.0000    1.0000
omega____ theta____ kappa____ phi______ frames
    -        0.0000  178.0000  -90.0000 45

#__ type_ start__ end____ width___ exp.time_
 32 omega   35.00  125.00   1.0000    1.0000
omega____ theta____ kappa____ phi______ frames
    -       56.0000   57.0000    0.0000 90

#__ type_ start__ end____ width___ exp.time_
 33 omega   26.00  126.00   1.0000    1.0000
omega____ theta____ kappa____ phi______ frames
    -       56.0000   77.0000   60.0000 100
;
_diffrn_measurement_device_type 'Xcalibur, Eos, Gemini'
_diffrn_measurement_method '\w scans'
_diffrn_orient_matrix_UB_11 -0.0673917000
_diffrn_orient_matrix_UB_12 0.1232802000
_diffrn_orient_matrix_UB_13 0.0245083000
_diffrn_orient_matrix_UB_21 0.2372413000
_diffrn_orient_matrix_UB_22 0.0078279000
_diffrn_orient_matrix_UB_23 -0.0084315000
_diffrn_orient_matrix_UB_31 -0.0379732000
_diffrn_orient_matrix_UB_32 0.0477990000
_diffrn_orient_matrix_UB_33 -0.1134609000
_diffrn_radiation_monochromator graphite
_diffrn_radiation_type CuK\a
_diffrn_radiation_wavelength 1.54184
_diffrn_reflns_av_R_equivalents 0.0278
_diffrn_reflns_av_unetI/netI 0.0402
_diffrn_reflns_limit_h_max 6
_diffrn_reflns_limit_h_min -7
_diffrn_reflns_limit_k_max 14
_diffrn_reflns_limit_k_min -14
_diffrn_reflns_limit_l_max 11
_diffrn_reflns_limit_l_min -16
_diffrn_reflns_number 7140
_diffrn_reflns_theta_full 67.07
_diffrn_reflns_theta_max 67.07
_diffrn_reflns_theta_min 3.34
_diffrn_source 'Enhance (Cu) X-ray Source'
_exptl_absorpt_coefficient_mu 3.137
_exptl_absorpt_correction_T_max 1.00000
_exptl_absorpt_correction_T_min 0.74896
_exptl_absorpt_correction_type multi-scan
_exptl_absorpt_process_details
;
CrysAlisPro, Agilent Technologies,
Version 1.171.36.32 (release 02-08-2013 CrysAlis171 .NET)
(compiled Aug  2 2013,16:46:58)
Empirical absorption correction using spherical harmonics,
 implemented in SCALE3 ABSPACK scaling algorithm.
;
_exptl_crystal_density_diffrn 1.447
_exptl_crystal_density_method 'not measured'
_exptl_crystal_F_000 444
_exptl_crystal_size_max 0.2
_exptl_crystal_size_mid 0.19
_exptl_crystal_size_min 0.16
_refine_diff_density_max 0.272
_refine_diff_density_min -0.349
_refine_diff_density_rms 0.056
_refine_ls_extinction_method none
_refine_ls_goodness_of_fit_ref 1.046
_refine_ls_hydrogen_treatment constr
_refine_ls_matrix_type full
_refine_ls_number_parameters 271
_refine_ls_number_reflns 3554
_refine_ls_number_restraints 0
_refine_ls_restrained_S_all 1.046
_refine_ls_R_factor_all 0.0623
_refine_ls_R_factor_gt 0.0475
_refine_ls_shift/su_max 0.000
_refine_ls_shift/su_mean 0.000
_refine_ls_structure_factor_coef Fsqd
_refine_ls_weighting_details 'calc w=1/[\s^2^(Fo^2^)+(0.0577P)^2^+0.1760P] where P=(Fo^2^+2Fc^2^)/3'
_refine_ls_weighting_scheme calc
_refine_ls_wR_factor_gt 0.1165
_refine_ls_wR_factor_ref 0.1292
_reflns_number_gt 2754
_reflns_number_total 3554
_reflns_threshold_expression >2sigma(I)
_cod_data_source_file c5qo00417a2.cif
_cod_data_source_block 20150105a
_cod_original_cell_volume 994.69(12)
_cod_database_code 1553227
_chemical_oxdiff_formula C20H20N4O4Cl2
_reflns_odcompleteness_completeness 100.00
_reflns_odcompleteness_iscentric 1
_reflns_odcompleteness_theta 66.97
_olex2_refinement_description
;
1. Fixed Uiso
 At 1.2 times of:
  All C(H) groups
2.a Aromatic/amide H refined with riding coordinates:
 C1(H1), C2(H2), C3(H3), C4(H4), C10(H10), C12(H12), C14(H14), C15(H15),
 C17(H17), C18(H18), C20(H20), C21(H21), C23(H23), C24(H24)
;
_olex2_submission_special_instructions 'No special instructions were received'

loop_
_space_group_symop_id
_space_group_symop_operation_xyz
1 'x, y, z'
2 '-x, -y, -z'

loop_
_atom_site_label
_atom_site_type_symbol
_atom_site_fract_x
_atom_site_fract_y
_atom_site_fract_z
_atom_site_U_iso_or_equiv
_atom_site_adp_type
_atom_site_occupancy
_atom_site_calc_flag
_atom_site_refinement_flags_posn
Cl1 Cl 0.59660(17) 0.58361(8) -0.43729(6) 0.0854(3) Uani 1 d .
Cl2 Cl 0.8312(2) 0.87537(10) 0.60420(6) 0.1015(4) Uani 1 d .
O1 O 1.0621(3) 0.81377(16) -0.15785(11) 0.0479(4) Uani 1 d .
O2 O 1.4529(3) 1.00946(17) 0.13582(15) 0.0600(5) Uani 1 d .
N1 N 0.8432(3) 0.72042(16) -0.06035(13) 0.0382(4) Uani 1 d .
N2 N 1.0515(3) 0.84506(17) 0.17778(14) 0.0399(4) Uani 1 d .
C1 C 0.7114(4) 0.6947(2) 0.21279(18) 0.0459(5) Uani 1 d .
H1 H 0.7456 0.7193 0.2712 0.055 Uiso 1 calc R
C2 C 0.5680(4) 0.6258(2) 0.2173(2) 0.0521(6) Uani 1 d .
H2 H 0.5082 0.6034 0.2786 0.062 Uiso 1 calc R
C3 C 0.5136(4) 0.5904(2) 0.1310(2) 0.0527(6) Uani 1 d .
H3 H 0.4154 0.5449 0.1342 0.063 Uiso 1 calc R
C4 C 0.6033(4) 0.6215(2) 0.0401(2) 0.0478(6) Uani 1 d .
H4 H 0.5659 0.5964 -0.0175 0.057 Uiso 1 calc R
C5 C 0.7504(3) 0.69074(18) 0.03324(17) 0.0381(5) Uani 1 d .
C6 C 0.8065(3) 0.72821(18) 0.12153(17) 0.0376(5) Uani 1 d .
C7 C 0.9627(3) 0.79674(18) 0.10902(16) 0.0361(5) Uani 1 d .
C8 C 1.0552(3) 0.82206(18) 0.01661(16) 0.0349(5) Uani 1 d .
C9 C 0.9933(3) 0.78742(19) -0.07439(16) 0.0372(5) Uani 1 d .
C10 C 1.2041(3) 0.88726(18) 0.02880(16) 0.0368(5) Uani 1 d .
H10 H 1.2886 0.9158 -0.0211 0.044 Uiso 1 calc R
C11 C 1.2006(4) 0.90045(19) 0.12765(16) 0.0385(5) Uani 1 d .
C12 C 1.3268(4) 0.9597(2) 0.17868(18) 0.0465(6) Uani 1 d .
H12 H 1.3098 0.9595 0.2477 0.056 Uiso 1 calc R
C13 C 0.7783(4) 0.68441(19) -0.15005(17) 0.0395(5) Uani 1 d .
C14 C 0.5728(4) 0.7317(2) -0.19148(19) 0.0446(5) Uani 1 d .
H14 H 0.4747 0.7856 -0.1607 0.054 Uiso 1 calc R
C15 C 0.5126(4) 0.6991(2) -0.2786(2) 0.0516(6) Uani 1 d .
H15 H 0.3731 0.7287 -0.3058 0.062 Uiso 1 calc R
C16 C 0.6639(5) 0.6215(2) -0.3242(2) 0.0542(7) Uani 1 d .
C17 C 0.8678(5) 0.5730(2) -0.2836(2) 0.0577(7) Uani 1 d .
H17 H 0.9663 0.5199 -0.3151 0.069 Uiso 1 calc R
C18 C 0.9254(4) 0.6043(2) -0.1949(2) 0.0503(6) Uani 1 d .
H18 H 1.0626 0.5715 -0.1658 0.060 Uiso 1 calc R
C19 C 0.9934(4) 0.8514(2) 0.28135(16) 0.0408(5) Uani 1 d .
C20 C 0.8449(4) 0.9460(2) 0.30406(19) 0.0514(6) Uani 1 d .
H20 H 0.7800 1.0049 0.2527 0.062 Uiso 1 calc R
C21 C 0.7913(5) 0.9538(3) 0.4033(2) 0.0651(8) Uani 1 d .
H21 H 0.6898 1.0177 0.4192 0.078 Uiso 1 calc R
C22 C 0.8897(5) 0.8663(3) 0.47841(19) 0.0606(8) Uani 1 d .
C23 C 1.0345(6) 0.7706(3) 0.4562(2) 0.0789(10) Uani 1 d .
H23 H 1.0973 0.7111 0.5076 0.095 Uiso 1 calc R
C24 C 1.0871(5) 0.7628(3) 0.3565(2) 0.0716(9) Uani 1 d .
H24 H 1.1853 0.6979 0.3405 0.086 Uiso 1 calc R

loop_
_atom_site_aniso_label
_atom_site_aniso_U_11
_atom_site_aniso_U_22
_atom_site_aniso_U_33
_atom_site_aniso_U_23
_atom_site_aniso_U_13
_atom_site_aniso_U_12
Cl1 0.1206(8) 0.0908(6) 0.0588(4) -0.0256(4) -0.0202(4) -0.0420(6)
Cl2 0.1692(10) 0.1270(8) 0.0434(4) -0.0324(4) 0.0423(5) -0.0932(8)
O1 0.0488(10) 0.0683(11) 0.0346(8) -0.0112(8) 0.0078(7) -0.0280(9)
O2 0.0616(12) 0.0697(12) 0.0617(11) -0.0149(9) 0.0042(9) -0.0380(10)
N1 0.0382(10) 0.0433(10) 0.0369(9) -0.0085(8) 0.0019(8) -0.0158(8)
N2 0.0407(10) 0.0483(10) 0.0336(9) -0.0081(8) 0.0041(8) -0.0158(9)
C1 0.0470(13) 0.0487(13) 0.0440(12) -0.0094(10) 0.0129(10) -0.0151(11)
C2 0.0515(14) 0.0480(13) 0.0573(15) -0.0037(11) 0.0201(12) -0.0178(12)
C3 0.0492(14) 0.0455(13) 0.0683(17) -0.0061(12) 0.0134(12) -0.0240(12)
C4 0.0483(14) 0.0447(12) 0.0548(14) -0.0080(11) 0.0031(11) -0.0201(11)
C5 0.0342(11) 0.0359(11) 0.0431(12) -0.0038(9) 0.0037(9) -0.0088(9)
C6 0.0340(11) 0.0378(11) 0.0404(11) -0.0046(9) 0.0068(9) -0.0093(9)
C7 0.0336(11) 0.0385(11) 0.0359(11) -0.0062(9) 0.0033(8) -0.0085(9)
C8 0.0330(11) 0.0377(11) 0.0344(11) -0.0067(9) 0.0028(8) -0.0091(9)
C9 0.0336(11) 0.0429(12) 0.0365(11) -0.0072(9) 0.0034(9) -0.0120(9)
C10 0.0345(11) 0.0388(11) 0.0381(11) -0.0050(9) 0.0031(9) -0.0119(9)
C11 0.0368(11) 0.0406(11) 0.0391(11) -0.0065(9) 0.0003(9) -0.0114(9)
C12 0.0494(14) 0.0542(14) 0.0409(12) -0.0124(10) -0.0002(10) -0.0192(12)
C13 0.0426(12) 0.0410(11) 0.0394(11) -0.0099(9) 0.0006(9) -0.0165(10)
C14 0.0398(12) 0.0443(12) 0.0522(13) -0.0091(10) -0.0004(10) -0.0141(10)
C15 0.0497(14) 0.0544(14) 0.0541(15) -0.0043(12) -0.0124(11) -0.0208(12)
C16 0.0723(18) 0.0515(14) 0.0469(14) -0.0125(11) -0.0069(12) -0.0267(14)
C17 0.0728(19) 0.0502(14) 0.0546(15) -0.0219(12) 0.0022(13) -0.0155(14)
C18 0.0479(14) 0.0479(13) 0.0535(14) -0.0115(11) -0.0060(11) -0.0063(11)
C19 0.0420(12) 0.0520(13) 0.0319(11) -0.0076(9) 0.0025(9) -0.0177(11)
C20 0.0613(16) 0.0494(14) 0.0434(13) -0.0084(11) 0.0061(11) -0.0135(12)
C21 0.083(2) 0.0605(17) 0.0587(17) -0.0243(14) 0.0270(15) -0.0237(16)
C22 0.080(2) 0.081(2) 0.0370(13) -0.0170(13) 0.0156(13) -0.0465(17)
C23 0.080(2) 0.102(3) 0.0405(15) 0.0101(16) -0.0004(14) -0.009(2)
C24 0.0667(19) 0.079(2) 0.0492(16) 0.0031(14) 0.0092(14) 0.0093(16)

loop_
_atom_type_symbol
_atom_type_description
_atom_type_scat_dispersion_real
_atom_type_scat_dispersion_imag
_atom_type_scat_source
C C 0.0181 0.0091 'International Tables Vol C Tables 4.2.6.8 and 6.1.1.4'
H H 0.0000 0.0000 'International Tables Vol C Tables 4.2.6.8 and 6.1.1.4'
Cl Cl 0.3639 0.7018 'International Tables Vol C Tables 4.2.6.8 and 6.1.1.4'
N N 0.0311 0.0180 'International Tables Vol C Tables 4.2.6.8 and 6.1.1.4'
O O 0.0492 0.0322 'International Tables Vol C Tables 4.2.6.8 and 6.1.1.4'

loop_
_geom_angle_atom_site_label_1
_geom_angle_atom_site_label_2
_geom_angle_atom_site_label_3
_geom_angle
C5 N1 C13 120.00(18)
C9 N1 C5 124.15(18)
C9 N1 C13 115.81(18)
C7 N2 C11 108.06(18)
C7 N2 C19 128.32(19)
C11 N2 C19 123.34(19)
C2 C1 H1 119.4
C2 C1 C6 121.1(2)
C6 C1 H1 119.4
C1 C2 H2 120.0
C3 C2 C1 120.0(2)
C3 C2 H2 120.0
C2 C3 H3 119.7
C2 C3 C4 120.6(2)
C4 C3 H3 119.7
C3 C4 H4 119.6
C3 C4 C5 120.7(2)
C5 C4 H4 119.6
N1 C5 C6 120.95(19)
C4 C5 N1 119.9(2)
C4 C5 C6 119.1(2)
C1 C6 C5 118.5(2)
C1 C6 C7 125.6(2)
C5 C6 C7 115.88(19)
N2 C7 C6 130.6(2)
N2 C7 C8 107.53(19)
C8 C7 C6 121.8(2)
C7 C8 C9 122.5(2)
C7 C8 C10 108.63(19)
C10 C8 C9 128.8(2)
O1 C9 N1 121.2(2)
O1 C9 C8 124.2(2)
N1 C9 C8 114.57(18)
C8 C10 H10 126.6
C11 C10 C8 106.73(19)
C11 C10 H10 126.6
N2 C11 C12 122.7(2)
C10 C11 N2 109.06(19)
C10 C11 C12 128.3(2)
O2 C12 C11 123.2(2)
O2 C12 H12 118.4
C11 C12 H12 118.4
C14 C13 N1 120.2(2)
C18 C13 N1 119.2(2)
C18 C13 C14 120.5(2)
C13 C14 H14 119.9
C13 C14 C15 120.2(2)
C15 C14 H14 119.9
C14 C15 H15 120.7
C16 C15 C14 118.6(2)
C16 C15 H15 120.7
C15 C16 Cl1 119.6(2)
C17 C16 Cl1 118.4(2)
C17 C16 C15 122.0(2)
C16 C17 H17 120.5
C16 C17 C18 119.1(3)
C18 C17 H17 120.5
C13 C18 C17 119.7(2)
C13 C18 H18 120.2
C17 C18 H18 120.2
C20 C19 N2 119.5(2)
C20 C19 C24 120.5(2)
C24 C19 N2 120.0(2)
C19 C20 H20 120.0
C19 C20 C21 120.0(3)
C21 C20 H20 120.0
C20 C21 H21 120.3
C22 C21 C20 119.3(3)
C22 C21 H21 120.3
C21 C22 Cl2 120.4(2)
C23 C22 Cl2 118.5(2)
C23 C22 C21 121.1(3)
C22 C23 H23 120.3
C22 C23 C24 119.4(3)
C24 C23 H23 120.3
C19 C24 C23 119.7(3)
C19 C24 H24 120.1
C23 C24 H24 120.1

loop_
_geom_bond_atom_site_label_1
_geom_bond_atom_site_label_2
_geom_bond_distance
Cl1 C16 1.744(2)
Cl2 C22 1.736(2)
O1 C9 1.219(3)
O2 C12 1.208(3)
N1 C5 1.411(3)
N1 C9 1.396(3)
N1 C13 1.445(3)
N2 C7 1.369(3)
N2 C11 1.401(3)
N2 C19 1.440(3)
C1 H1 0.9300
C1 C2 1.381(3)
C1 C6 1.403(3)
C2 H2 0.9300
C2 C3 1.376(4)
C3 H3 0.9300
C3 C4 1.376(3)
C4 H4 0.9300
C4 C5 1.402(3)
C5 C6 1.417(3)
C6 C7 1.442(3)
C7 C8 1.386(3)
C8 C9 1.445(3)
C8 C10 1.408(3)
C10 H10 0.9300
C10 C11 1.360(3)
C11 C12 1.451(3)
C12 H12 0.9300
C13 C14 1.380(3)
C13 C18 1.379(3)
C14 H14 0.9300
C14 C15 1.382(3)
C15 H15 0.9300
C15 C16 1.380(4)
C16 C17 1.369(4)
C17 H17 0.9300
C17 C18 1.388(4)
C18 H18 0.9300
C19 C20 1.368(3)
C19 C24 1.375(4)
C20 H20 0.9300
C20 C21 1.380(4)
C21 H21 0.9300
C21 C22 1.375(4)
C22 C23 1.365(5)
C23 H23 0.9300
C23 C24 1.384(4)
C24 H24 0.9300

loop_
_geom_torsion_atom_site_label_1
_geom_torsion_atom_site_label_2
_geom_torsion_atom_site_label_3
_geom_torsion_atom_site_label_4
_geom_torsion
Cl1 C16 C17 C18 178.6(2)
Cl2 C22 C23 C24 -178.6(3)
N1 C5 C6 C1 -179.1(2)
N1 C5 C6 C7 -0.3(3)
N1 C13 C14 C15 178.5(2)
N1 C13 C18 C17 -177.1(2)
N2 C7 C8 C9 -177.9(2)
N2 C7 C8 C10 0.0(3)
N2 C11 C12 O2 -178.7(2)
N2 C19 C20 C21 -178.7(2)
N2 C19 C24 C23 178.4(3)
C1 C2 C3 C4 0.9(4)
C1 C6 C7 N2 -0.8(4)
C1 C6 C7 C8 177.3(2)
C2 C1 C6 C5 0.7(4)
C2 C1 C6 C7 -178.0(2)
C2 C3 C4 C5 -0.5(4)
C3 C4 C5 N1 179.0(2)
C3 C4 C5 C6 0.2(4)
C4 C5 C6 C1 -0.2(3)
C4 C5 C6 C7 178.5(2)
C5 N1 C9 O1 -177.3(2)
C5 N1 C9 C8 2.2(3)
C5 N1 C13 C14 69.2(3)
C5 N1 C13 C18 -112.2(3)
C5 C6 C7 N2 -179.5(2)
C5 C6 C7 C8 -1.3(3)
C6 C1 C2 C3 -1.0(4)
C6 C7 C8 C9 3.6(3)
C6 C7 C8 C10 -178.5(2)
C7 N2 C11 C10 0.2(3)
C7 N2 C11 C12 -179.2(2)
C7 N2 C19 C20 -92.6(3)
C7 N2 C19 C24 87.4(3)
C7 C8 C9 O1 175.6(2)
C7 C8 C9 N1 -3.8(3)
C7 C8 C10 C11 0.1(3)
C8 C10 C11 N2 -0.2(3)
C8 C10 C11 C12 179.2(2)
C9 N1 C5 C4 -179.1(2)
C9 N1 C5 C6 -0.2(3)
C9 N1 C13 C14 -108.7(2)
C9 N1 C13 C18 69.8(3)
C9 C8 C10 C11 177.9(2)
C10 C8 C9 O1 -1.8(4)
C10 C8 C9 N1 178.7(2)
C10 C11 C12 O2 2.0(4)
C11 N2 C7 C6 178.2(2)
C11 N2 C7 C8 -0.2(2)
C11 N2 C19 C20 80.5(3)
C11 N2 C19 C24 -99.5(3)
C13 N1 C5 C4 3.2(3)
C13 N1 C5 C6 -178.0(2)
C13 N1 C9 O1 0.6(3)
C13 N1 C9 C8 -179.95(19)
C13 C14 C15 C16 -2.0(4)
C14 C13 C18 C17 1.4(4)
C14 C15 C16 Cl1 -177.14(19)
C14 C15 C16 C17 2.6(4)
C15 C16 C17 C18 -1.2(4)
C16 C17 C18 C13 -0.9(4)
C18 C13 C14 C15 0.0(4)
C19 N2 C7 C6 -7.9(4)
C19 N2 C7 C8 173.8(2)
C19 N2 C11 C10 -174.1(2)
C19 N2 C11 C12 6.5(3)
C19 C20 C21 C22 0.4(4)
C20 C19 C24 C23 -1.6(5)
C20 C21 C22 Cl2 178.3(2)
C20 C21 C22 C23 -1.9(5)
C21 C22 C23 C24 1.6(5)
C22 C23 C24 C19 0.1(6)
C24 C19 C20 C21 1.3(4)
